data_1548616
loop_
_publ_author_name
'Li, Wenzhe'
'Zhang, Cuiling'
'Ma, Yunping'
'Liu, Chong'
'Fan, Jiandong'
'Mai, Yaohua'
'Schropp, Ruud E. I.'

_publ_section_title
;
 In situ induced core/shell stabilized hybrid perovskites via gallium(iii)
 acetylacetonate intermediate towards highly efficient and stable solar
 cells
;
_journal_issue 2
_journal_name_full 'Energy &amp; Environmental Science'
_journal_page_first 286
_journal_paper_doi 10.1039/C7EE03113K
_journal_volume 11
_journal_year 2018
_chemical_formula_moiety 'C15 H21 Ga O6'
_chemical_formula_sum 'C15 H21 Ga O6'
_chemical_formula_weight 367.04
_space_group_crystal_system orthorhombic
_space_group_IT_number 33
_space_group_name_Hall 'P 2c -2n'
_space_group_name_H-M_alt 'P n a 21'
_symmetry_space_group_name_Hall 'P 2c -2n'
_symmetry_space_group_name_H-M 'P n a 21'
_atom_sites_solution_hydrogens geom
_audit_creation_date 2017-10-24
_audit_creation_method
;
Olex2 1.2
(compiled 2017.08.10 svn.r3458 for OlexSys, GUI svn.r5381)
;
_audit_update_record
;
2017-10-29 deposited with the CCDC.
2018-01-04 downloaded from the CCDC.
;
_cell_angle_alpha 90
_cell_angle_beta 90
_cell_angle_gamma 90
_cell_formula_units_Z 16
_cell_length_a 15.7074(8)
_cell_length_b 32.8408(16)
_cell_length_c 13.4120(9)
_cell_measurement_reflns_used 3898
_cell_measurement_temperature 293(2)
_cell_measurement_theta_max 27.0590
_cell_measurement_theta_min 3.6700
_cell_volume 6918.5(7)
_computing_cell_refinement
;
CrysAlisPro, Agilent Technologies,
Version 1.171.37.35 (release 13-08-2014 CrysAlis171 .NET)
(compiled Aug 13 2014,18:06:01)
;
_computing_data_collection
;
CrysAlisPro, Agilent Technologies,
Version 1.171.37.35 (release 13-08-2014 CrysAlis171 .NET)
(compiled Aug 13 2014,18:06:01)
;
_computing_data_reduction
;
CrysAlisPro, Agilent Technologies,
Version 1.171.37.35 (release 13-08-2014 CrysAlis171 .NET)
(compiled Aug 13 2014,18:06:01)
;
_computing_molecular_graphics 'Olex2 (Dolomanov et al., 2009)'
_computing_publication_material 'Olex2 (Dolomanov et al., 2009)'
_computing_structure_refinement 'ShelXL (Sheldrick, 2015)'
_diffrn_ambient_temperature 293(2)
_diffrn_detector 'CCD plate'
_diffrn_detector_area_resol_mean 16.0288
_diffrn_detector_type Sapphire3
_diffrn_measured_fraction_theta_full 0.962
_diffrn_measured_fraction_theta_max 0.825
_diffrn_measurement_details
;
#__ type_ start__ end____ width___ exp.time_
  1 omega   -8.00   32.20   0.3000    7.5000
omega____ theta____ kappa____ phi______ frames
    -       12.7897   57.0000  -30.0000 134

#__ type_ start__ end____ width___ exp.time_
  2 omega   10.00   41.50   0.3000    7.5000
omega____ theta____ kappa____ phi______ frames
    -      -14.6647   77.0000 -120.0000 105

#__ type_ start__ end____ width___ exp.time_
  3 omega   37.00   62.80   0.3000    7.5000
omega____ theta____ kappa____ phi______ frames
    -       12.7897   57.0000 -150.0000 86

#__ type_ start__ end____ width___ exp.time_
  4 omega  -59.00    3.10   0.3000    7.5000
omega____ theta____ kappa____ phi______ frames
    -      -14.6647  -57.0000  -30.0000 207

#__ type_ start__ end____ width___ exp.time_
  5 omega  -65.00  -38.00   0.3000    7.5000
omega____ theta____ kappa____ phi______ frames
    -      -14.6647 -178.0000  -30.0000 90
;
_diffrn_measurement_device 'four-circle diffractometer'
_diffrn_measurement_device_type 'Xcalibur, Sapphire3, Gemini ultra'
_diffrn_measurement_method '\w scans'
_diffrn_orient_matrix_UB_11 -0.0449773000
_diffrn_orient_matrix_UB_12 -0.0018237000
_diffrn_orient_matrix_UB_13 -0.0018557000
_diffrn_orient_matrix_UB_21 -0.0023832000
_diffrn_orient_matrix_UB_22 0.0516114000
_diffrn_orient_matrix_UB_23 0.0047347000
_diffrn_orient_matrix_UB_31 0.0034109000
_diffrn_orient_matrix_UB_32 0.0115884000
_diffrn_orient_matrix_UB_33 -0.0210126000
_diffrn_radiation_monochromator graphite
_diffrn_radiation_probe x-ray
_diffrn_radiation_type MoK\a
_diffrn_radiation_wavelength 0.71073
_diffrn_reflns_av_R_equivalents 0.0389
_diffrn_reflns_av_unetI/netI 0.0536
_diffrn_reflns_Laue_measured_fraction_full 0.962
_diffrn_reflns_Laue_measured_fraction_max 0.825
_diffrn_reflns_limit_h_max 19
_diffrn_reflns_limit_h_min -20
_diffrn_reflns_limit_k_max 41
_diffrn_reflns_limit_k_min -30
_diffrn_reflns_limit_l_max 17
_diffrn_reflns_limit_l_min -15
_diffrn_reflns_number 21027
_diffrn_reflns_point_group_measured_fraction_full 0.822
_diffrn_reflns_point_group_measured_fraction_max 0.686
_diffrn_reflns_theta_full 25.242
_diffrn_reflns_theta_max 27.371
_diffrn_reflns_theta_min 3.069
_diffrn_source 'Enhance (Mo) X-ray Source'
_exptl_absorpt_coefficient_mu 1.614
_exptl_absorpt_correction_T_max 1.00000
_exptl_absorpt_correction_T_min 0.39508
_exptl_absorpt_correction_type multi-scan
_exptl_absorpt_process_details
;
CrysAlisPro, Agilent Technologies,
Version 1.171.37.35 (release 13-08-2014 CrysAlis171 .NET)
(compiled Aug 13 2014,18:06:01)
Empirical absorption correction using spherical harmonics,
 implemented in SCALE3 ABSPACK scaling algorithm.
;
_exptl_crystal_density_diffrn 1.410
_exptl_crystal_F_000 3040
_refine_diff_density_max 0.430
_refine_diff_density_min -1.168
_refine_diff_density_rms 0.087
_refine_ls_abs_structure_details
;
 Flack x determined using 2271 quotients [(I+)-(I-)]/[(I+)+(I-)]
 (Parsons, Flack and Wagner, Acta Cryst. B69 (2013) 249-259).
;
_refine_ls_abs_structure_Flack 0.396(13)
_refine_ls_extinction_method none
_refine_ls_goodness_of_fit_ref 1.072
_refine_ls_hydrogen_treatment constr
_refine_ls_matrix_type full
_refine_ls_number_parameters 817
_refine_ls_number_reflns 10773
_refine_ls_number_restraints 1
_refine_ls_restrained_S_all 1.072
_refine_ls_R_factor_all 0.0799
_refine_ls_R_factor_gt 0.0546
_refine_ls_shift/su_max 0.113
_refine_ls_shift/su_mean 0.003
_refine_ls_structure_factor_coef Fsqd
_refine_ls_weighting_details 'w=1/[\s^2^(Fo^2^)+(0.0577P)^2^+2.8543P] where P=(Fo^2^+2Fc^2^)/3'
_refine_ls_weighting_scheme calc
_refine_ls_wR_factor_gt 0.1302
_refine_ls_wR_factor_ref 0.1453
_reflns_Friedel_coverage 0.595
_reflns_Friedel_fraction_full 0.667
_reflns_Friedel_fraction_max 0.535
_reflns_number_gt 7984
_reflns_number_total 10773
_reflns_threshold_expression 'I > 2\s(I)'
_cod_data_source_file c7ee03113k3.cif
_cod_data_source_block lwz-20171018-4
_cod_depositor_comments 'Adding full bibliography for 1548616--1548617.cif.'
_cod_database_code 1548616
_shelx_shelxl_version_number 2014/7
_shelx_space_group_comment
;
The symmetry employed for this shelxl refinement is uniquely defined
by the following loop, which should always be used as a source of
symmetry information in preference to the above space-group names.
They are only intended as comments.
;
_reflns_odcompleteness_completeness 99.37
_reflns_odcompleteness_iscentric 1
_reflns_odcompleteness_theta 23.77
_olex2_refinement_description
;
1. Fixed Uiso
 At 1.2 times of:
  All C(H) groups
 At 1.5 times of:
  All C(H,H,H) groups
2.a Aromatic/amide H refined with riding coordinates:
 C011(H011), C016(H016), C017(H017), C018(H018), C01D(H01Q), C01L(H01L),
 C01R(H01R), C01T(H01T), C01Y(H01Y), C020(H020), C022(H022), C028(H028)
2.b Idealised Me refined as rotating group:
 C00Z(H00A,H00B,H00C), C01E(H01S,H01U,H01V), C01G(H01W,H01X,H01Z), C01I(H01J,
 H01K,H01M), C01N(H01N,H01O,H01P), C01P(H01A,H01B,H01C), C01S(H01D,H01E,H01F),
 C01X(H01G,H01H,H01I), C01Z(H01,H,HA), C021(H02Y,HB,HC), C023(H02P,H02Q,H02R),
 C025(H02A,H02B,H02C), C026(H02D,H02E,H02F), C027(H02Z,HD,HE), C029(H02S,H02T,
 H02U), C02A(H02,HF,HG), C02B(H02G,H02H,H02I), C02C(H02J,H02K,H02L), C02D(H02V,
 H02W,H02X), C02E(H0AA,HH,HI), C02F(H1AA,HJ,HK), C02G(H02M,H02N,H02O), C6(H6A,
 H6B,H6C), C1(H1A,H1B,H1C)
;
_olex2_submission_special_instructions 'No special instructions were received'

loop_
_space_group_symop_operation_xyz
'x, y, z'
'-x, -y, z+1/2'
'x+1/2, -y+1/2, z'
'-x+1/2, y+1/2, z+1/2'

loop_
_atom_site_label
_atom_site_type_symbol
_atom_site_fract_x
_atom_site_fract_y
_atom_site_fract_z
_atom_site_U_iso_or_equiv
_atom_site_adp_type
_atom_site_occupancy
_atom_site_site_symmetry_order
_atom_site_calc_flag
_atom_site_refinement_flags_posn
Ga01 Ga 0.13113(5) 0.75252(2) -0.24435(7) 0.0409(3) Uani 1 1 d .
Ga02 Ga 0.34615(6) 0.74781(2) 0.25761(7) 0.0432(3) Uani 1 1 d .
Ga03 Ga 0.64707(5) 0.50168(2) 0.72887(7) 0.0411(3) Uani 1 1 d .
Ga04 Ga 0.86928(6) 0.49988(2) 1.23040(8) 0.0445(3) Uani 1 1 d .
O005 O 0.4398(4) 0.73932(18) 0.1630(5) 0.0572(16) Uani 1 1 d .
O006 O 0.7058(4) 0.46435(16) 0.8185(5) 0.0503(15) Uani 1 1 d .
O007 O 0.4176(4) 0.78131(16) 0.3429(5) 0.0576(17) Uani 1 1 d .
O008 O 0.2531(4) 0.75763(18) 0.3523(5) 0.0585(17) Uani 1 1 d .
O009 O 0.2732(3) 0.71376(16) 0.1725(5) 0.0538(15) Uani 1 1 d .
O00A O 0.2210(4) 0.74584(16) -0.1450(5) 0.0535(18) Uani 1 1 d .
O00B O 0.9311(4) 0.46633(17) 1.1347(5) 0.0522(15) Uani 1 1 d .
O00C O 0.3114(3) 0.79414(16) 0.1781(5) 0.0560(16) Uani 1 1 d .
O00D O 0.0833(3) 0.79558(15) -0.1614(5) 0.0522(16) Uani 1 1 d .
O00E O 0.1786(4) 0.71025(17) -0.3301(5) 0.0581(17) Uani 1 1 d .
O00F O 0.0651(3) 0.71203(16) -0.1698(5) 0.0534(16) Uani 1 1 d .
O00G O 0.1998(4) 0.79160(16) -0.3184(5) 0.0517(15) Uani 1 1 d .
O00H O 0.5899(4) 0.54070(16) 0.6399(5) 0.0542(16) Uani 1 1 d .
O00I O 0.0389(4) 0.75909(18) -0.3425(5) 0.0533(16) Uani 1 1 d .
O00J O 0.9604(4) 0.49486(17) 1.3287(5) 0.0524(16) Uani 1 1 d .
O00K O 0.7348(4) 0.49573(16) 0.6274(5) 0.0508(16) Uani 1 1 d .
O00L O 0.3791(4) 0.69959(16) 0.3328(5) 0.0593(17) Uani 1 1 d .
O00M O 0.7074(3) 0.54617(16) 0.7965(5) 0.0527(15) Uani 1 1 d .
O00N O 0.8046(4) 0.53280(16) 1.3260(5) 0.0524(16) Uani 1 1 d .
O00O O 0.5568(4) 0.50830(17) 0.8276(5) 0.0536(16) Uani 1 1 d .
O00P O 0.9231(4) 0.54889(16) 1.1752(5) 0.0618(17) Uani 1 1 d .
C00Q C 1.0281(5) 0.4736(2) 1.3195(7) 0.049(2) Uani 1 1 d .
O00R O 0.8158(4) 0.45220(16) 1.2904(5) 0.0563(17) Uani 1 1 d .
O00S O 0.5850(4) 0.45738(17) 0.6658(5) 0.0597(17) Uani 1 1 d .
C00T C 0.1981(5) 0.7850(3) 0.3465(8) 0.057(2) Uani 1 1 d .
C00U C 0.4953(6) 0.7910(2) 0.3254(7) 0.050(2) Uani 1 1 d .
C00V C 0.1599(6) 0.6723(2) -0.3288(8) 0.057(2) Uani 1 1 d .
O00W O 0.7785(4) 0.50465(19) 1.1317(6) 0.0633(19) Uani 1 1 d .
C00X C 0.8017(6) 0.4751(2) 0.6337(7) 0.052(2) Uani 1 1 d .
C00Y C 1.0020(6) 0.4485(2) 1.1488(7) 0.049(2) Uani 1 1 d .
C00Z C 0.5708(6) 0.7446(3) 0.0825(8) 0.071(3) Uani 1 1 d .
H00A H 0.5623 0.7168 0.0629 0.107 Uiso 1 1 calc GR
H00B H 0.6291 0.7486 0.1018 0.107 Uiso 1 1 calc GR
H00C H 0.5574 0.7622 0.0276 0.107 Uiso 1 1 calc GR
C010 C 0.4840(6) 0.4908(3) 0.8284(8) 0.057(2) Uani 1 1 d .
C011 C 0.1050(6) 0.6547(3) -0.2622(9) 0.070(3) Uani 1 1 d .
H011 H 0.0951 0.6269 -0.2699 0.084 Uiso 1 1 calc R
C012 C 0.7791(6) 0.4484(2) 0.8038(7) 0.057(2) Uani 1 1 d .
C013 C 0.3702(6) 0.6624(3) 0.3056(8) 0.064(3) Uani 1 1 d .
C014 C 0.5927(5) 0.5791(2) 0.6458(7) 0.053(2) Uani 1 1 d .
C015 C 0.7104(7) 0.4844(4) 1.1285(9) 0.072(3) Uani 1 1 d .
C016 C 0.5412(5) 0.7795(3) 0.2436(8) 0.063(2) Uani 1 1 d .
H016 H 0.5963 0.7897 0.2383 0.076 Uiso 1 1 calc R
C017 C -0.0364(6) 0.8103(3) -0.2595(8) 0.066(3) Uani 1 1 d .
H017 H -0.0847 0.8266 -0.2632 0.079 Uiso 1 1 calc R
C018 C 0.8256(6) 0.4529(3) 0.7188(8) 0.064(3) Uani 1 1 d .
H018 H 0.8782 0.4399 0.7168 0.077 Uiso 1 1 calc R
C019 C 0.2464(6) 0.8156(2) 0.1890(8) 0.057(2) Uani 1 1 d .
C01A C 0.8117(5) 0.5710(3) 1.3401(7) 0.053(2) Uani 1 1 d .
C01B C 0.9140(5) 0.5847(2) 1.2048(8) 0.056(2) Uani 1 1 d .
C01C C 0.7423(6) 0.4391(3) 1.2694(8) 0.064(3) Uani 1 1 d .
C01D C 1.0489(5) 0.4515(3) 1.2356(8) 0.060(2) Uani 1 1 d .
H01Q H 1.0998 0.4370 1.2377 0.072 Uiso 1 1 calc R
C01E C 0.7540(6) 0.5879(3) 1.4195(8) 0.075(3) Uani 1 1 d .
H01S H 0.6958 0.5854 1.3985 0.113 Uiso 1 1 calc GR
H01U H 0.7672 0.6161 1.4305 0.113 Uiso 1 1 calc GR
H01V H 0.7622 0.5730 1.4803 0.113 Uiso 1 1 calc GR
C01F C 0.2757(5) 0.6756(3) 0.1634(7) 0.058(2) Uani 1 1 d .
C01G C 1.0857(6) 0.4731(3) 1.4092(7) 0.070(3) Uani 1 1 d .
H01W H 1.0772 0.4975 1.4473 0.104 Uiso 1 1 calc GR
H01X H 1.1440 0.4717 1.3876 0.104 Uiso 1 1 calc GR
H01Z H 1.0728 0.4498 1.4497 0.104 Uiso 1 1 calc GR
C01H C 0.0150(6) 0.8154(2) -0.1785(8) 0.058(3) Uani 1 1 d .
C01I C 0.8587(7) 0.4747(3) 0.5437(8) 0.079(3) Uani 1 1 d .
H01J H 0.8541 0.4488 0.5108 0.119 Uiso 1 1 calc GR
H01K H 0.9165 0.4790 0.5641 0.119 Uiso 1 1 calc GR
H01M H 0.8417 0.4959 0.4987 0.119 Uiso 1 1 calc GR
C01J C 0.2801(6) 0.7981(2) -0.3063(7) 0.053(2) Uani 1 1 d .
C01K C -0.0228(5) 0.7830(2) -0.3370(7) 0.050(2) Uani 1 1 d .
C01L C 0.1913(6) 0.8128(3) 0.2691(9) 0.071(3) Uani 1 1 d .
H01L H 0.1460 0.8311 0.2713 0.085 Uiso 1 1 calc R
C01M C 0.6933(5) 0.5836(2) 0.7851(8) 0.058(2) Uani 1 1 d .
C01N C 0.8122(7) 0.4234(3) 0.8889(8) 0.089(4) Uani 1 1 d .
H01N H 0.8052 0.4382 0.9501 0.133 Uiso 1 1 calc GR
H01O H 0.8715 0.4177 0.8786 0.133 Uiso 1 1 calc GR
H01P H 0.7811 0.3983 0.8925 0.133 Uiso 1 1 calc GR
C01O C 0.5139(6) 0.7544(3) 0.1687(8) 0.056(2) Uani 1 1 d .
C01P C -0.0839(6) 0.7814(3) -0.4217(8) 0.075(3) Uani 1 1 d .
H01A H -0.0725 0.8033 -0.4670 0.112 Uiso 1 1 calc GR
H01B H -0.1410 0.7838 -0.3968 0.112 Uiso 1 1 calc GR
H01C H -0.0777 0.7559 -0.4561 0.112 Uiso 1 1 calc GR
C01Q C 0.2965(6) 0.7601(3) -0.1511(7) 0.053(2) Uani 1 1 d .
C01R C 0.3224(6) 0.6502(3) 0.2236(8) 0.073(3) Uani 1 1 d .
H01R H 0.3221 0.6226 0.2082 0.088 Uiso 1 1 calc R
C01S C 0.5358(7) 0.8174(3) 0.4030(9) 0.092(4) Uani 1 1 d .
H01D H 0.5062 0.8430 0.4065 0.138 Uiso 1 1 calc GR
H01E H 0.5943 0.8222 0.3858 0.138 Uiso 1 1 calc GR
H01F H 0.5329 0.8041 0.4666 0.138 Uiso 1 1 calc GR
C01T C 0.4614(6) 0.4604(3) 0.7624(9) 0.075(3) Uani 1 1 d .
H01T H 0.4074 0.4491 0.7699 0.090 Uiso 1 1 calc R
C01V C 0.5109(7) 0.4451(3) 0.6866(9) 0.071(3) Uani 1 1 d .
C01W C 0.0633(5) 0.6735(3) -0.1860(9) 0.061(3) Uani 1 1 d .
C01X C 0.4141(8) 0.6317(3) 0.3711(10) 0.098(4) Uani 1 1 d .
H01G H 0.4742 0.6322 0.3578 0.148 Uiso 1 1 calc GR
H01H H 0.3920 0.6050 0.3573 0.148 Uiso 1 1 calc GR
H01I H 0.4042 0.6384 0.4398 0.148 Uiso 1 1 calc GR
C01Y C 0.3270(5) 0.7837(3) -0.2276(8) 0.063(3) Uani 1 1 d .
H01Y H 0.3844 0.7905 -0.2258 0.076 Uiso 1 1 calc R
C01Z C 1.0327(7) 0.4228(3) 1.0640(8) 0.074(3) Uani 1 1 d .
H01 H 0.9902 0.4029 1.0478 0.112 Uiso 1 1 calc GR
H H 1.0845 0.4093 1.0829 0.112 Uiso 1 1 calc GR
HA H 1.0432 0.4397 1.0070 0.112 Uiso 1 1 calc GR
C020 C 0.8638(6) 0.5965(3) 1.2859(8) 0.066(3) Uani 1 1 d .
H020 H 0.8657 0.6237 1.3048 0.079 Uiso 1 1 calc R
C021 C 0.7393(7) 0.6113(3) 0.8578(10) 0.096(4) Uani 1 1 d .
H02Y H 0.7511 0.5966 0.9181 0.144 Uiso 1 1 calc GR
HB H 0.7041 0.6344 0.8727 0.144 Uiso 1 1 calc GR
HC H 0.7918 0.6204 0.8286 0.144 Uiso 1 1 calc GR
C022 C 0.6412(6) 0.6004(3) 0.7132(9) 0.070(3) Uani 1 1 d .
H022 H 0.6388 0.6287 0.7101 0.084 Uiso 1 1 calc R
C023 C 0.2220(7) 0.6576(3) 0.0803(8) 0.092(4) Uani 1 1 d .
H02P H 0.1628 0.6602 0.0970 0.138 Uiso 1 1 calc GR
H02Q H 0.2359 0.6293 0.0721 0.138 Uiso 1 1 calc GR
H02R H 0.2333 0.6719 0.0193 0.138 Uiso 1 1 calc GR
C025 C -0.0038(7) 0.8480(3) -0.1020(9) 0.100(4) Uani 1 1 d .
H02A H -0.0483 0.8389 -0.0583 0.150 Uiso 1 1 calc GR
H02B H -0.0217 0.8725 -0.1353 0.150 Uiso 1 1 calc GR
H02C H 0.0466 0.8535 -0.0638 0.150 Uiso 1 1 calc GR
C026 C 0.2040(7) 0.6474(3) -0.4082(8) 0.088(4) Uani 1 1 d .
H02D H 0.2120 0.6638 -0.4668 0.133 Uiso 1 1 calc GR
H02E H 0.1697 0.6241 -0.4245 0.133 Uiso 1 1 calc GR
H02F H 0.2583 0.6384 -0.3839 0.133 Uiso 1 1 calc GR
C027 C 0.4239(7) 0.5040(3) 0.9090(9) 0.085(4) Uani 1 1 d .
H02Z H 0.4453 0.4953 0.9726 0.128 Uiso 1 1 calc GR
HD H 0.3690 0.4920 0.8977 0.128 Uiso 1 1 calc GR
HE H 0.4189 0.5332 0.9084 0.128 Uiso 1 1 calc GR
C028 C 0.6916(6) 0.4534(4) 1.1931(10) 0.084(3) Uani 1 1 d .
H028 H 0.6393 0.4406 1.1846 0.100 Uiso 1 1 calc R
C029 C 0.2286(7) 0.8459(3) 0.1056(9) 0.104(4) Uani 1 1 d .
H02S H 0.2766 0.8637 0.0980 0.157 Uiso 1 1 calc GR
H02T H 0.1789 0.8616 0.1218 0.157 Uiso 1 1 calc GR
H02U H 0.2192 0.8314 0.0443 0.157 Uiso 1 1 calc GR
C02A C 0.5394(6) 0.6011(3) 0.5696(8) 0.080(3) Uani 1 1 d .
H02 H 0.5624 0.5964 0.5043 0.120 Uiso 1 1 calc GR
HF H 0.5398 0.6297 0.5836 0.120 Uiso 1 1 calc GR
HG H 0.4820 0.5911 0.5723 0.120 Uiso 1 1 calc GR
C02B C 0.0121(7) 0.6492(3) -0.1123(9) 0.092(4) Uani 1 1 d .
H02G H -0.0080 0.6668 -0.0602 0.138 Uiso 1 1 calc GR
H02H H 0.0471 0.6282 -0.0840 0.138 Uiso 1 1 calc GR
H02I H -0.0357 0.6370 -0.1455 0.138 Uiso 1 1 calc GR
C02C C 0.3531(7) 0.7486(4) -0.0652(8) 0.087(4) Uani 1 1 d .
H02J H 0.3356 0.7632 -0.0066 0.130 Uiso 1 1 calc GR
H02K H 0.4110 0.7555 -0.0809 0.130 Uiso 1 1 calc GR
H02L H 0.3490 0.7199 -0.0532 0.130 Uiso 1 1 calc GR
C02D C 0.1355(6) 0.7874(3) 0.4316(8) 0.085(3) Uani 1 1 d .
H02V H 0.1371 0.7624 0.4688 0.128 Uiso 1 1 calc GR
H02W H 0.0792 0.7915 0.4057 0.128 Uiso 1 1 calc GR
H02X H 0.1505 0.8097 0.4744 0.128 Uiso 1 1 calc GR
C02E C 0.4798(8) 0.4114(3) 0.6193(11) 0.117(5) Uani 1 1 d .
H0AA H 0.4529 0.4229 0.5616 0.175 Uiso 1 1 calc GR
HH H 0.4395 0.3948 0.6548 0.175 Uiso 1 1 calc GR
HI H 0.5272 0.3949 0.5989 0.175 Uiso 1 1 calc GR
C02F C 0.7122(7) 0.4047(3) 1.3355(10) 0.100(4) Uani 1 1 d .
H1AA H 0.7487 0.3816 1.3268 0.150 Uiso 1 1 calc GR
HJ H 0.6549 0.3974 1.3177 0.150 Uiso 1 1 calc GR
HK H 0.7136 0.4133 1.4039 0.150 Uiso 1 1 calc GR
C02G C 0.3199(7) 0.8245(3) -0.3845(8) 0.087(4) Uani 1 1 d .
H02M H 0.3086 0.8132 -0.4492 0.130 Uiso 1 1 calc GR
H02N H 0.3803 0.8257 -0.3739 0.130 Uiso 1 1 calc GR
H02O H 0.2965 0.8514 -0.3805 0.130 Uiso 1 1 calc GR
C6 C 0.6498(7) 0.4953(4) 1.0471(9) 0.114(5) Uani 1 1 d .
H6A H 0.6577 0.5234 1.0291 0.172 Uiso 1 1 calc GR
H6B H 0.5924 0.4914 1.0699 0.172 Uiso 1 1 calc GR
H6C H 0.6602 0.4784 0.9902 0.172 Uiso 1 1 calc GR
C1 C 0.9638(7) 0.6165(3) 1.1500(10) 0.092(4) Uani 1 1 d .
H1A H 1.0172 0.6209 1.1831 0.138 Uiso 1 1 calc GR
H1B H 0.9321 0.6415 1.1486 0.138 Uiso 1 1 calc GR
H1C H 0.9741 0.6075 1.0829 0.138 Uiso 1 1 calc GR

loop_
_atom_site_aniso_label
_atom_site_aniso_U_11
_atom_site_aniso_U_22
_atom_site_aniso_U_33
_atom_site_aniso_U_23
_atom_site_aniso_U_13
_atom_site_aniso_U_12
Ga01 0.0453(5) 0.0390(4) 0.0385(7) 0.0000(5) 0.0018(7) 0.0041(3)
Ga02 0.0475(5) 0.0458(5) 0.0363(7) -0.0032(5) -0.0049(7) 0.0036(4)
Ga03 0.0535(5) 0.0375(4) 0.0321(6) 0.0011(4) -0.0046(7) 0.0012(4)
Ga04 0.0536(5) 0.0449(5) 0.0350(6) 0.0001(4) 0.0063(7) 0.0031(4)
O005 0.048(3) 0.072(4) 0.052(4) -0.015(4) -0.003(3) 0.002(3)
O006 0.070(4) 0.047(3) 0.035(3) 0.012(3) 0.002(3) 0.008(3)
O007 0.061(4) 0.054(3) 0.057(4) -0.012(3) -0.004(3) -0.007(3)
O008 0.060(4) 0.078(4) 0.038(4) 0.003(3) 0.007(4) 0.010(3)
O009 0.050(3) 0.055(3) 0.056(4) -0.001(3) -0.005(3) -0.005(3)
O00A 0.053(4) 0.068(4) 0.039(4) 0.012(3) -0.004(4) 0.009(3)
O00B 0.060(4) 0.061(3) 0.036(4) -0.010(3) 0.000(3) 0.009(3)
O00C 0.059(3) 0.053(3) 0.056(4) 0.005(3) 0.006(3) 0.018(3)
O00D 0.060(3) 0.048(3) 0.049(4) -0.009(3) -0.011(3) 0.022(3)
O00E 0.072(4) 0.052(3) 0.050(4) -0.001(3) 0.016(4) 0.004(3)
O00F 0.059(3) 0.048(3) 0.054(4) -0.003(3) 0.013(3) -0.014(3)
O00G 0.058(3) 0.048(3) 0.049(4) 0.014(3) -0.005(3) -0.001(3)
O00H 0.070(4) 0.050(3) 0.043(4) 0.004(3) -0.016(3) 0.006(3)
O00I 0.053(3) 0.066(3) 0.041(4) -0.011(3) -0.001(3) 0.012(3)
O00J 0.056(4) 0.064(4) 0.037(4) -0.008(3) 0.004(4) 0.003(3)
O00K 0.063(4) 0.057(3) 0.032(4) 0.012(3) -0.001(3) 0.009(3)
O00L 0.078(4) 0.048(3) 0.052(4) -0.004(3) -0.019(4) 0.012(3)
O00M 0.062(3) 0.044(3) 0.052(4) -0.006(3) -0.019(3) -0.001(3)
O00N 0.066(4) 0.049(3) 0.042(4) 0.003(3) 0.016(3) 0.006(3)
O00O 0.055(4) 0.066(4) 0.039(4) -0.009(3) 0.000(3) -0.003(3)
O00P 0.076(4) 0.053(3) 0.056(4) 0.002(3) 0.026(4) 0.010(3)
C00Q 0.053(5) 0.050(5) 0.046(6) 0.005(4) 0.004(5) -0.006(4)
O00R 0.063(4) 0.049(3) 0.057(4) 0.006(3) -0.001(3) -0.002(3)
O00S 0.077(4) 0.052(3) 0.050(4) -0.016(3) -0.004(4) 0.000(3)
C00T 0.049(5) 0.072(6) 0.051(6) -0.021(5) 0.007(5) 0.001(5)
C00U 0.066(6) 0.042(4) 0.043(6) -0.002(4) -0.013(5) -0.004(4)
C00V 0.065(6) 0.045(5) 0.062(6) -0.015(5) -0.009(5) 0.011(4)
O00W 0.064(4) 0.079(4) 0.047(5) 0.007(3) 0.001(4) 0.018(4)
C00X 0.063(6) 0.049(5) 0.045(6) -0.004(4) 0.005(5) -0.003(4)
C00Y 0.064(6) 0.041(4) 0.043(6) 0.004(4) 0.012(5) 0.002(4)
C00Z 0.049(5) 0.122(9) 0.043(6) -0.009(6) 0.000(5) 0.000(5)
C010 0.066(6) 0.065(6) 0.039(6) 0.016(5) -0.003(5) 0.005(5)
C011 0.082(6) 0.040(4) 0.089(8) -0.007(6) 0.000(7) -0.006(4)
C012 0.078(6) 0.045(5) 0.047(6) 0.005(4) -0.007(5) 0.012(5)
C013 0.077(6) 0.051(5) 0.065(7) 0.000(5) -0.013(6) 0.015(5)
C014 0.060(5) 0.045(5) 0.055(6) 0.012(4) 0.002(5) 0.012(4)
C015 0.054(6) 0.118(9) 0.043(6) -0.024(7) 0.006(5) 0.014(6)
C016 0.055(5) 0.075(6) 0.060(7) 0.000(6) -0.008(5) -0.017(4)
C017 0.069(6) 0.081(6) 0.048(6) -0.005(6) -0.007(5) 0.027(5)
C018 0.074(6) 0.074(6) 0.045(6) 0.003(5) 0.002(5) 0.026(5)
C019 0.070(6) 0.046(5) 0.056(6) -0.001(5) -0.007(5) 0.006(5)
C01A 0.053(5) 0.060(5) 0.045(5) -0.010(5) -0.003(4) 0.014(4)
C01B 0.056(5) 0.048(5) 0.064(7) 0.009(5) 0.003(5) -0.002(4)
C01C 0.068(6) 0.067(6) 0.055(6) -0.011(5) 0.019(6) -0.007(5)
C01D 0.060(5) 0.068(5) 0.053(6) -0.005(5) 0.000(5) 0.016(4)
C01E 0.081(7) 0.082(6) 0.063(7) -0.020(6) 0.013(6) 0.021(6)
C01F 0.055(5) 0.065(5) 0.053(6) -0.017(5) -0.014(5) -0.004(5)
C01G 0.059(6) 0.105(8) 0.046(6) -0.001(6) -0.004(5) 0.006(6)
C01H 0.072(6) 0.042(4) 0.060(7) -0.007(5) 0.004(5) 0.017(5)
C01I 0.080(7) 0.091(7) 0.067(8) 0.000(6) 0.021(6) 0.001(6)
C01J 0.061(5) 0.047(4) 0.052(6) 0.006(4) 0.009(5) -0.012(4)
C01K 0.055(5) 0.055(5) 0.041(6) 0.007(4) -0.002(4) 0.004(4)
C01L 0.065(6) 0.074(6) 0.073(8) 0.000(6) 0.007(6) 0.024(5)
C01M 0.057(5) 0.049(5) 0.066(7) -0.017(5) -0.005(5) -0.001(4)
C01N 0.114(9) 0.095(8) 0.058(7) 0.029(6) -0.012(7) 0.030(7)
C01O 0.053(5) 0.078(6) 0.037(6) 0.005(5) -0.008(5) 0.009(5)
C01P 0.062(6) 0.107(8) 0.056(7) 0.002(6) -0.012(6) 0.004(6)
C01Q 0.050(5) 0.072(6) 0.037(6) -0.001(5) -0.003(5) 0.011(5)
C01R 0.100(7) 0.053(5) 0.068(7) -0.011(5) -0.022(7) 0.003(5)
C01S 0.110(9) 0.082(7) 0.084(8) -0.020(7) -0.027(8) -0.035(7)
C01T 0.070(6) 0.091(7) 0.065(8) -0.012(7) 0.003(6) -0.029(6)
C01V 0.092(7) 0.058(5) 0.063(7) -0.001(5) -0.011(7) -0.032(6)
C01W 0.054(5) 0.056(5) 0.074(7) 0.011(5) -0.016(5) -0.011(5)
C01X 0.140(10) 0.050(5) 0.105(10) -0.003(6) -0.048(9) 0.026(6)
C01Y 0.047(5) 0.084(6) 0.059(7) 0.005(6) -0.002(5) -0.006(5)
C01Z 0.097(7) 0.073(6) 0.053(6) -0.020(5) 0.011(6) 0.030(6)
C020 0.080(6) 0.040(4) 0.077(8) -0.013(5) 0.012(6) -0.001(5)
C021 0.103(8) 0.067(6) 0.118(11) -0.035(7) -0.034(8) -0.013(6)
C022 0.080(6) 0.037(4) 0.093(9) 0.001(5) -0.020(7) 0.006(4)
C023 0.106(9) 0.105(8) 0.065(8) -0.021(7) -0.031(7) -0.023(7)
C025 0.119(9) 0.100(8) 0.080(8) -0.046(7) -0.013(8) 0.052(8)
C026 0.108(8) 0.093(8) 0.065(7) -0.036(6) 0.003(7) 0.028(7)
C027 0.064(6) 0.125(10) 0.066(8) 0.015(7) 0.015(7) 0.012(6)
C028 0.054(6) 0.114(9) 0.083(9) -0.006(8) 0.002(6) -0.017(6)
C029 0.102(9) 0.109(9) 0.102(10) 0.049(8) 0.000(8) 0.035(8)
C02A 0.089(7) 0.077(6) 0.073(8) 0.021(6) -0.011(6) 0.034(6)
C02B 0.102(8) 0.088(7) 0.085(9) 0.026(7) 0.004(8) -0.038(7)
C02C 0.064(6) 0.154(12) 0.043(7) 0.022(7) -0.012(6) 0.020(6)
C02D 0.074(7) 0.110(8) 0.071(8) -0.026(7) 0.021(6) -0.006(6)
C02E 0.137(11) 0.088(8) 0.125(12) -0.043(8) 0.002(10) -0.053(8)
C02F 0.102(8) 0.081(7) 0.117(11) 0.006(8) 0.034(9) -0.032(7)
C02G 0.089(8) 0.099(8) 0.073(8) 0.031(7) 0.007(7) -0.022(6)
C6 0.071(8) 0.212(15) 0.059(9) -0.016(9) -0.011(7) 0.044(9)
C1 0.097(8) 0.057(5) 0.122(11) 0.020(7) 0.021(8) -0.016(6)

loop_
_atom_type_symbol
_atom_type_description
_atom_type_scat_dispersion_real
_atom_type_scat_dispersion_imag
_atom_type_scat_source
C C 0.0033 0.0016 'International Tables Vol C Tables 4.2.6.8 and 6.1.1.4'
H H 0.0000 0.0000 'International Tables Vol C Tables 4.2.6.8 and 6.1.1.4'
Ga Ga 0.2307 1.6083 'International Tables Vol C Tables 4.2.6.8 and 6.1.1.4'
O O 0.0106 0.0060 'International Tables Vol C Tables 4.2.6.8 and 6.1.1.4'

loop_
_geom_angle_atom_site_label_1
_geom_angle_atom_site_label_2
_geom_angle_atom_site_label_3
_geom_angle
O00A Ga01 O00F 87.6(3)
O00A Ga01 O00I 178.9(3)
O00D Ga01 O00A 88.3(2)
O00D Ga01 O00E 178.7(3)
O00D Ga01 O00F 89.8(3)
O00D Ga01 O00I 91.1(2)
O00E Ga01 O00A 92.6(3)
O00E Ga01 O00F 91.2(2)
O00E Ga01 O00I 88.0(3)
O00F Ga01 O00I 91.5(3)
O00G Ga01 O00A 91.2(3)
O00G Ga01 O00D 91.5(3)
O00G Ga01 O00E 87.5(3)
O00G Ga01 O00F 178.2(2)
O00G Ga01 O00I 89.7(3)
O005 Ga02 O008 178.7(2)
O005 Ga02 O009 88.9(3)
O007 Ga02 O005 91.6(3)
O007 Ga02 O008 87.5(3)
O007 Ga02 O009 179.4(3)
O007 Ga02 O00L 90.1(2)
O008 Ga02 O009 92.0(3)
O00C Ga02 O005 88.1(3)
O00C Ga02 O007 92.4(3)
O00C Ga02 O008 91.0(3)
O00C Ga02 O009 87.9(3)
O00C Ga02 O00L 177.4(3)
O00L Ga02 O005 91.2(3)
O00L Ga02 O008 89.8(3)
O00L Ga02 O009 89.6(2)
O006 Ga03 O00H 178.3(2)
O006 Ga03 O00M 87.4(2)
O006 Ga03 O00O 89.7(3)
O00K Ga03 O006 91.9(2)
O00K Ga03 O00H 88.0(3)
O00K Ga03 O00M 93.2(3)
O00K Ga03 O00O 178.3(3)
O00M Ga03 O00H 90.9(2)
O00O Ga03 O00H 90.4(3)
O00O Ga03 O00M 87.4(2)
O00S Ga03 O006 92.0(3)
O00S Ga03 O00H 89.7(3)
O00S Ga03 O00K 88.6(3)
O00S Ga03 O00M 178.1(3)
O00S Ga03 O00O 90.8(3)
O00B Ga04 O00J 91.8(3)
O00B Ga04 O00N 178.6(2)
O00B Ga04 O00P 90.0(3)
O00B Ga04 O00R 91.9(3)
O00B Ga04 O00W 87.9(3)
O00J Ga04 O00N 89.1(3)
O00J Ga04 O00P 90.5(3)
O00N Ga04 O00P 91.0(2)
O00R Ga04 O00J 88.3(3)
O00R Ga04 O00N 87.1(2)
O00R Ga04 O00P 177.7(3)
O00R Ga04 O00W 91.7(3)
O00W Ga04 O00J 179.7(3)
O00W Ga04 O00N 91.2(3)
O00W Ga04 O00P 89.6(3)
C01O O005 Ga02 126.5(7)
C012 O006 Ga03 126.0(6)
C00U O007 Ga02 125.6(6)
C00T O008 Ga02 126.4(7)
C01F O009 Ga02 127.1(6)
C01Q O00A Ga01 125.9(6)
C00Y O00B Ga04 126.7(6)
C019 O00C Ga02 127.5(6)
C01H O00D Ga01 126.3(6)
C00V O00E Ga01 126.7(6)
C01W O00F Ga01 126.4(6)
C01J O00G Ga01 126.0(6)
C014 O00H Ga03 126.5(6)
C01K O00I Ga01 126.9(6)
C00Q O00J Ga04 126.2(6)
C00X O00K Ga03 126.9(6)
C013 O00L Ga02 126.7(6)
C01M O00M Ga03 125.8(6)
C01A O00N Ga04 126.5(6)
C010 O00O Ga03 127.2(7)
C01B O00P Ga04 127.1(6)
O00J C00Q C01D 124.3(9)
O00J C00Q C01G 115.5(9)
C01D C00Q C01G 120.2(8)
C01C O00R Ga04 125.1(6)
C01V O00S Ga03 127.2(7)
O008 C00T C01L 125.0(9)
O008 C00T C02D 116.2(10)
C01L C00T C02D 118.8(9)
O007 C00U C016 125.4(8)
O007 C00U C01S 114.9(9)
C016 C00U C01S 119.6(8)
O00E C00V C011 124.3(9)
O00E C00V C026 114.3(9)
C011 C00V C026 121.3(8)
C015 O00W Ga04 126.9(8)
O00K C00X C018 124.0(9)
O00K C00X C01I 116.8(9)
C018 C00X C01I 119.2(8)
O00B C00Y C01D 124.1(8)
O00B C00Y C01Z 115.4(9)
C01D C00Y C01Z 120.5(8)
H00A C00Z H00B 109.5
H00A C00Z H00C 109.5
H00B C00Z H00C 109.5
C01O C00Z H00A 109.5
C01O C00Z H00B 109.5
C01O C00Z H00C 109.5
O00O C010 C01T 123.3(10)
O00O C010 C027 116.0(9)
C01T C010 C027 120.6(9)
C00V C011 H011 116.5
C01W C011 C00V 126.9(8)
C01W C011 H011 116.5
O006 C012 C018 124.6(9)
O006 C012 C01N 114.7(9)
C018 C012 C01N 120.7(9)
O00L C013 C01R 123.9(8)
O00L C013 C01X 114.9(9)
C01R C013 C01X 121.2(8)
O00H C014 C022 124.7(8)
O00H C014 C02A 114.6(8)
C022 C014 C02A 120.6(8)
O00W C015 C028 123.6(11)
O00W C015 C6 116.0(12)
C028 C015 C6 120.4(11)
C00U C016 H016 116.9
C00U C016 C01O 126.2(8)
C01O C016 H016 116.9
C01H C017 H017 117.1
C01H C017 C01K 125.8(8)
C01K C017 H017 117.1
C00X C018 H018 116.8
C012 C018 C00X 126.3(8)
C012 C018 H018 116.8
O00C C019 C01L 124.4(9)
O00C C019 C029 115.6(9)
C01L C019 C029 120.0(9)
O00N C01A C01E 114.5(8)
O00N C01A C020 124.9(8)
C020 C01A C01E 120.5(8)
O00P C01B C020 124.8(8)
O00P C01B C1 116.1(9)
C020 C01B C1 119.0(8)
O00R C01C C028 125.2(9)
O00R C01C C02F 114.2(10)
C028 C01C C02F 120.6(10)
C00Q C01D C00Y 126.7(8)
C00Q C01D H01Q 116.6
C00Y C01D H01Q 116.6
C01A C01E H01S 109.5
C01A C01E H01U 109.5
C01A C01E H01V 109.5
H01S C01E H01U 109.5
H01S C01E H01V 109.5
H01U C01E H01V 109.5
O009 C01F C01R 124.3(8)
O009 C01F C023 116.1(9)
C01R C01F C023 119.6(8)
C00Q C01G H01W 109.5
C00Q C01G H01X 109.5
C00Q C01G H01Z 109.5
H01W C01G H01X 109.5
H01W C01G H01Z 109.5
H01X C01G H01Z 109.5
O00D C01H C017 125.3(8)
O00D C01H C025 113.9(9)
C017 C01H C025 120.7(8)
C00X C01I H01J 109.5
C00X C01I H01K 109.5
C00X C01I H01M 109.5
H01J C01I H01K 109.5
H01J C01I H01M 109.5
H01K C01I H01M 109.5
O00G C01J C01Y 124.4(8)
O00G C01J C02G 114.7(8)
C01Y C01J C02G 120.9(8)
O00I C01K C017 124.6(9)
O00I C01K C01P 115.6(9)
C017 C01K C01P 119.8(8)
C00T C01L H01L 117.4
C019 C01L C00T 125.2(8)
C019 C01L H01L 117.4
O00M C01M C021 115.0(9)
O00M C01M C022 125.6(8)
C022 C01M C021 119.4(8)
C012 C01N H01N 109.5
C012 C01N H01O 109.5
C012 C01N H01P 109.5
H01N C01N H01O 109.5
H01N C01N H01P 109.5
H01O C01N H01P 109.5
O005 C01O C00Z 114.8(9)
O005 C01O C016 124.6(10)
C016 C01O C00Z 120.6(9)
C01K C01P H01A 109.5
C01K C01P H01B 109.5
C01K C01P H01C 109.5
H01A C01P H01B 109.5
H01A C01P H01C 109.5
H01B C01P H01C 109.5
O00A C01Q C01Y 125.4(9)
O00A C01Q C02C 114.1(9)
C01Y C01Q C02C 120.5(8)
C013 C01R H01R 117.3
C01F C01R C013 125.5(8)
C01F C01R H01R 117.3
C00U C01S H01D 109.5
C00U C01S H01E 109.5
C00U C01S H01F 109.5
H01D C01S H01E 109.5
H01D C01S H01F 109.5
H01E C01S H01F 109.5
C010 C01T H01T 116.9
C01V C01T C010 126.3(9)
C01V C01T H01T 116.9
O00S C01V C01T 124.7(9)
O00S C01V C02E 113.6(11)
C01T C01V C02E 121.7(10)
O00F C01W C011 124.3(9)
O00F C01W C02B 115.0(10)
C011 C01W C02B 120.6(9)
C013 C01X H01G 109.5
C013 C01X H01H 109.5
C013 C01X H01I 109.5
H01G C01X H01H 109.5
H01G C01X H01I 109.5
H01H C01X H01I 109.5
C01J C01Y H01Y 117.2
C01Q C01Y C01J 125.6(8)
C01Q C01Y H01Y 117.2
C00Y C01Z H01 109.5
C00Y C01Z H 109.5
C00Y C01Z HA 109.5
H01 C01Z H 109.5
H01 C01Z HA 109.5
H C01Z HA 109.5
C01A C020 C01B 125.3(8)
C01A C020 H020 117.3
C01B C020 H020 117.3
C01M C021 H02Y 109.5
C01M C021 HB 109.5
C01M C021 HC 109.5
H02Y C021 HB 109.5
H02Y C021 HC 109.5
HB C021 HC 109.5
C014 C022 C01M 125.6(7)
C014 C022 H022 117.2
C01M C022 H022 117.2
C01F C023 H02P 109.5
C01F C023 H02Q 109.5
C01F C023 H02R 109.5
H02P C023 H02Q 109.5
H02P C023 H02R 109.5
H02Q C023 H02R 109.5
C01H C025 H02A 109.5
C01H C025 H02B 109.5
C01H C025 H02C 109.5
H02A C025 H02B 109.5
H02A C025 H02C 109.5
H02B C025 H02C 109.5
C00V C026 H02D 109.5
C00V C026 H02E 109.5
C00V C026 H02F 109.5
H02D C026 H02E 109.5
H02D C026 H02F 109.5
H02E C026 H02F 109.5
C010 C027 H02Z 109.5
C010 C027 HD 109.5
C010 C027 HE 109.5
H02Z C027 HD 109.5
H02Z C027 HE 109.5
HD C027 HE 109.5
C015 C028 C01C 126.8(10)
C015 C028 H028 116.6
C01C C028 H028 116.6
C019 C029 H02S 109.5
C019 C029 H02T 109.5
C019 C029 H02U 109.5
H02S C029 H02T 109.5
H02S C029 H02U 109.5
H02T C029 H02U 109.5
C014 C02A H02 109.5
C014 C02A HF 109.5
C014 C02A HG 109.5
H02 C02A HF 109.5
H02 C02A HG 109.5
HF C02A HG 109.5
C01W C02B H02G 109.5
C01W C02B H02H 109.5
C01W C02B H02I 109.5
H02G C02B H02H 109.5
H02G C02B H02I 109.5
H02H C02B H02I 109.5
C01Q C02C H02J 109.5
C01Q C02C H02K 109.5
C01Q C02C H02L 109.5
H02J C02C H02K 109.5
H02J C02C H02L 109.5
H02K C02C H02L 109.5
C00T C02D H02V 109.5
C00T C02D H02W 109.5
C00T C02D H02X 109.5
H02V C02D H02W 109.5
H02V C02D H02X 109.5
H02W C02D H02X 109.5
C01V C02E H0AA 109.5
C01V C02E HH 109.5
C01V C02E HI 109.5
H0AA C02E HH 109.5
H0AA C02E HI 109.5
HH C02E HI 109.5
C01C C02F H1AA 109.5
C01C C02F HJ 109.5
C01C C02F HK 109.5
H1AA C02F HJ 109.5
H1AA C02F HK 109.5
HJ C02F HK 109.5
C01J C02G H02M 109.5
C01J C02G H02N 109.5
C01J C02G H02O 109.5
H02M C02G H02N 109.5
H02M C02G H02O 109.5
H02N C02G H02O 109.5
C015 C6 H6A 109.5
C015 C6 H6B 109.5
C015 C6 H6C 109.5
H6A C6 H6B 109.5
H6A C6 H6C 109.5
H6B C6 H6C 109.5
C01B C1 H1A 109.5
C01B C1 H1B 109.5
C01B C1 H1C 109.5
H1A C1 H1B 109.5
H1A C1 H1C 109.5
H1B C1 H1C 109.5

loop_
_geom_bond_atom_site_label_1
_geom_bond_atom_site_label_2
_geom_bond_distance
Ga01 O00A 1.954(7)
Ga01 O00D 1.950(5)
Ga01 O00E 1.950(6)
Ga01 O00F 1.961(5)
Ga01 O00G 1.949(6)
Ga01 O00I 1.969(6)
Ga02 O005 1.963(6)
Ga02 O007 1.944(6)
Ga02 O008 1.964(7)
Ga02 O009 1.966(6)
Ga02 O00C 1.937(6)
Ga02 O00L 1.948(6)
Ga03 O006 1.949(6)
Ga03 O00H 1.968(6)
Ga03 O00K 1.946(7)
Ga03 O00M 1.963(5)
Ga03 O00O 1.953(6)
Ga03 O00S 1.945(6)
Ga04 O00B 1.950(6)
Ga04 O00J 1.952(6)
Ga04 O00N 1.961(6)
Ga04 O00P 1.963(6)
Ga04 O00R 1.951(6)
Ga04 O00W 1.952(7)
O005 C01O 1.267(10)
O006 C012 1.280(10)
O007 C00U 1.283(10)
O008 C00T 1.249(10)
O009 C01F 1.261(9)
O00A C01Q 1.277(10)
O00B C00Y 1.272(9)
O00C C019 1.249(10)
O00D C01H 1.275(9)
O00E C00V 1.281(9)
O00F C01W 1.284(10)
O00G C01J 1.288(9)
O00H C014 1.264(9)
O00I C01K 1.252(9)
O00J C00Q 1.278(9)
O00K C00X 1.253(10)
O00L C013 1.284(10)
O00M C01M 1.258(9)
O00N C01A 1.275(10)
O00O C010 1.279(10)
O00P C01B 1.250(9)
C00Q C01D 1.380(12)
C00Q C01G 1.506(12)
O00R C01C 1.264(10)
O00S C01V 1.262(11)
C00T C01L 1.387(13)
C00T C02D 1.507(12)
C00U C016 1.367(13)
C00U C01S 1.496(12)
C00V C011 1.370(13)
C00V C026 1.512(12)
O00W C015 1.261(12)
C00X C018 1.406(13)
C00X C01I 1.503(13)
C00Y C01D 1.380(13)
C00Y C01Z 1.497(11)
C00Z H00A 0.9600
C00Z H00B 0.9600
C00Z H00C 0.9600
C00Z C01O 1.495(13)
C010 C01T 1.382(13)
C010 C027 1.499(14)
C011 H011 0.9300
C011 C01W 1.361(13)
C012 C018 1.362(13)
C012 C01N 1.500(12)
C013 C01R 1.390(12)
C013 C01X 1.503(12)
C014 C022 1.375(12)
C014 C02A 1.506(11)
C015 C028 1.369(15)
C015 C6 1.492(14)
C016 H016 0.9300
C016 C01O 1.369(13)
C017 H017 0.9300
C017 C01H 1.364(13)
C017 C01K 1.388(12)
C018 H018 0.9300
C019 C01L 1.383(13)
C019 C029 1.523(12)
C01A C01E 1.505(11)
C01A C020 1.376(12)
C01B C020 1.399(13)
C01B C1 1.496(12)
C01C C028 1.379(14)
C01C C02F 1.511(13)
C01D H01Q 0.9300
C01E H01S 0.9600
C01E H01U 0.9600
C01E H01V 0.9600
C01F C01R 1.372(12)
C01F C023 1.517(12)
C01G H01W 0.9600
C01G H01X 0.9600
C01G H01Z 0.9600
C01H C025 1.513(12)
C01I H01J 0.9600
C01I H01K 0.9600
C01I H01M 0.9600
C01J C01Y 1.373(12)
C01J C02G 1.497(12)
C01K C01P 1.488(12)
C01L H01L 0.9300
C01M C021 1.517(12)
C01M C022 1.379(13)
C01N H01N 0.9600
C01N H01O 0.9600
C01N H01P 0.9600
C01P H01A 0.9600
C01P H01B 0.9600
C01P H01C 0.9600
C01Q C01Y 1.372(13)
C01Q C02C 1.503(12)
C01R H01R 0.9300
C01S H01D 0.9600
C01S H01E 0.9600
C01S H01F 0.9600
C01T H01T 0.9300
C01T C01V 1.375(14)
C01V C02E 1.511(13)
C01W C02B 1.505(13)
C01X H01G 0.9600
C01X H01H 0.9600
C01X H01I 0.9600
C01Y H01Y 0.9300
C01Z H01 0.9600
C01Z H 0.9600
C01Z HA 0.9600
C020 H020 0.9300
C021 H02Y 0.9600
C021 HB 0.9600
C021 HC 0.9600
C022 H022 0.9300
C023 H02P 0.9600
C023 H02Q 0.9600
C023 H02R 0.9600
C025 H02A 0.9600
C025 H02B 0.9600
C025 H02C 0.9600
C026 H02D 0.9600
C026 H02E 0.9600
C026 H02F 0.9600
C027 H02Z 0.9600
C027 HD 0.9600
C027 HE 0.9600
C028 H028 0.9300
C029 H02S 0.9600
C029 H02T 0.9600
C029 H02U 0.9600
C02A H02 0.9600
C02A HF 0.9600
C02A HG 0.9600
C02B H02G 0.9600
C02B H02H 0.9600
C02B H02I 0.9600
C02C H02J 0.9600
C02C H02K 0.9600
C02C H02L 0.9600
C02D H02V 0.9600
C02D H02W 0.9600
C02D H02X 0.9600
C02E H0AA 0.9600
C02E HH 0.9600
C02E HI 0.9600
C02F H1AA 0.9600
C02F HJ 0.9600
C02F HK 0.9600
C02G H02M 0.9600
C02G H02N 0.9600
C02G H02O 0.9600
C6 H6A 0.9600
C6 H6B 0.9600
C6 H6C 0.9600
C1 H1A 0.9600
C1 H1B 0.9600
C1 H1C 0.9600
